data_7711184
loop_
_publ_author_name
'Navratil, Michal'
'Cisarova, Ivana'
'\<St\<epni\<cka, Petr'

_publ_section_title
;
 Synthesis and coordination of hybrid phosphinoferrocenes with extended
 donor pendants
;
_journal_name_full 'Dalton Transactions'
_journal_paper_doi 10.1039/D2DT02514K
_journal_year 2022
_chemical_formula_moiety 'C36 H37 B2 Fe N O P2, C3 H6 O'
_chemical_formula_sum 'C39 H43 B2 Fe N O2 P2'
_chemical_formula_weight 697.15
_space_group_crystal_system triclinic
_space_group_IT_number 2
_space_group_name_Hall '-P 1'
_space_group_name_H-M_alt 'P -1'
_atom_sites_solution_hydrogens mixed
_atom_sites_solution_primary direct
_atom_sites_solution_secondary difmap
_audit_creation_method SHELXL-2017/1
_audit_update_record
;
2022-07-23 deposited with the CCDC.	2022-09-06 downloaded from the CCDC.
;
_cell_angle_alpha 74.4490(10)
_cell_angle_beta 80.3150(10)
_cell_angle_gamma 80.8690(10)
_cell_formula_units_Z 2
_cell_length_a 8.7618(3)
_cell_length_b 13.7584(6)
_cell_length_c 15.5032(6)
_cell_measurement_reflns_used 9763
_cell_measurement_temperature 120(2)
_cell_measurement_theta_max 27.49
_cell_measurement_theta_min 2.58
_cell_volume 1762.07(12)
_computing_cell_refinement 'SAINT V8.40B (Bruker Nano, Inc., 2019)'
_computing_data_collection 'Bruker Instrument Service vV6.2.15'
_computing_data_reduction 'SAINT V8.40B (Bruker Nano, Inc., 2019)'
_computing_molecular_graphics 'PLATON (Spek, 2017)'
_computing_publication_material 'PLATON (Spek, 2017)'
_computing_structure_refinement 'SHELXL-2017 (Sheldrick, 2017)'
_computing_structure_solution 'SHELXT 2018 (Sheldrick, 2018)'
_diffrn_ambient_temperature 120(2)
_diffrn_measured_fraction_theta_full 0.998
_diffrn_measured_fraction_theta_max 0.996
_diffrn_measurement_device_type 'Bruker D8 VENTURE Kappa Duo'
_diffrn_measurement_method '\f and \w scans'
_diffrn_radiation_monochromator 'Quazar Mo multilayer optic'
_diffrn_radiation_source 'I\mS micro-focus sealed tube'
_diffrn_radiation_type MoK\a
_diffrn_radiation_wavelength 0.71073
_diffrn_reflns_av_R_equivalents 0.0191
_diffrn_reflns_av_unetI/netI 0.0154
_diffrn_reflns_Laue_measured_fraction_full 0.998
_diffrn_reflns_Laue_measured_fraction_max 0.996
_diffrn_reflns_limit_h_max 11
_diffrn_reflns_limit_h_min -10
_diffrn_reflns_limit_k_max 17
_diffrn_reflns_limit_k_min -17
_diffrn_reflns_limit_l_max 20
_diffrn_reflns_limit_l_min -20
_diffrn_reflns_number 36825
_diffrn_reflns_point_group_measured_fraction_full 0.998
_diffrn_reflns_point_group_measured_fraction_max 0.996
_diffrn_reflns_theta_full 25.242
_diffrn_reflns_theta_max 27.488
_diffrn_reflns_theta_min 2.312
_exptl_absorpt_coefficient_mu 0.554
_exptl_absorpt_correction_T_max 0.92
_exptl_absorpt_correction_T_min 0.86
_exptl_absorpt_correction_type multi-scan
_exptl_absorpt_process_details 'SADABS-2016/2 - Bruker AXS'
_exptl_crystal_colour orange
_exptl_crystal_density_diffrn 1.314
_exptl_crystal_description prism
_exptl_crystal_F_000 732
_exptl_crystal_size_max 0.35
_exptl_crystal_size_mid 0.22
_exptl_crystal_size_min 0.16
_refine_diff_density_max 0.597
_refine_diff_density_min -0.465
_refine_diff_density_rms 0.046
_refine_ls_extinction_method none
_refine_ls_goodness_of_fit_ref 1.095
_refine_ls_hydrogen_treatment constr
_refine_ls_matrix_type full
_refine_ls_number_parameters 426
_refine_ls_number_reflns 8068
_refine_ls_number_restraints 0
_refine_ls_restrained_S_all 1.095
_refine_ls_R_factor_all 0.0317
_refine_ls_R_factor_gt 0.0304
_refine_ls_shift/su_max 0.001
_refine_ls_shift/su_mean 0.000
_refine_ls_structure_factor_coef Fsqd
_refine_ls_weighting_details 'w=1/[\s^2^(Fo^2^)+(0.0230P)^2^+1.2420P] where P=(Fo^2^+2Fc^2^)/3'
_refine_ls_weighting_scheme calc
_refine_ls_wR_factor_gt 0.0717
_refine_ls_wR_factor_ref 0.0724
_reflns_Friedel_coverage 0.000
_reflns_number_gt 7737
_reflns_number_total 8068
_reflns_threshold_expression 'I > 2\s(I)'
_cod_data_source_file d2dt02514k3.cif
_cod_data_source_block mn406
_cod_database_code 7711184
_shelx_shelxl_version_number 2017/1
_shelx_space_group_comment
;
The symmetry employed for this shelxl refinement is uniquely defined
by the following loop, which should always be used as a source of
symmetry information in preference to the above space-group names.
They are only intended as comments.
;
_shelx_estimated_absorpt_t_min 0.830
_shelx_estimated_absorpt_t_max 0.917

loop_
_space_group_symop_operation_xyz
'x, y, z'
'-x, -y, -z'

loop_
_atom_site_label
_atom_site_type_symbol
_atom_site_fract_x
_atom_site_fract_y
_atom_site_fract_z
_atom_site_U_iso_or_equiv
_atom_site_adp_type
_atom_site_occupancy
_atom_site_site_symmetry_order
_atom_site_calc_flag
_atom_site_refinement_flags_posn
_atom_site_refinement_flags_adp
_atom_site_refinement_flags_occupancy
_atom_site_disorder_assembly
_atom_site_disorder_group
Fe1 Fe 0.04732(2) 0.35055(2) 0.73356(2) 0.01546(5) Uani 1 1 d . . . . .
P1 P -0.28593(4) 0.29701(3) 0.88125(2) 0.01713(8) Uani 1 1 d . . . . .
P2 P 0.65270(4) 0.22212(3) 0.52031(2) 0.01773(8) Uani 1 1 d . . . . .
O1 O 0.36481(12) 0.40697(9) 0.47792(7) 0.0265(2) Uani 1 1 d . . . . .
N1 N 0.36764(13) 0.40146(9) 0.62550(8) 0.0176(2) Uani 1 1 d . . . . .
H1N H 0.425389 0.384103 0.670996 0.021 Uiso 1 1 d R U . . .
B1 B -0.4344(2) 0.33726(15) 0.79760(11) 0.0268(4) Uani 1 1 d . . . . .
H1B H -0.395566 0.398654 0.745041 0.032 Uiso 1 1 d R U . . .
H2B H -0.439866 0.270153 0.770041 0.032 Uiso 1 1 d R U . . .
H3B H -0.544266 0.360754 0.833541 0.032 Uiso 1 1 d R U . . .
B2 B 0.5571(2) 0.12286(14) 0.61525(13) 0.0302(4) Uani 1 1 d . . . . .
H4B H 0.587468 0.047538 0.599446 0.036 Uiso 1 1 d R U . . .
H5B H 0.428168 0.152138 0.616746 0.036 Uiso 1 1 d R U . . .
H6B H 0.605268 0.125338 0.677246 0.036 Uiso 1 1 d R U . . .
C1 C 0.20928(16) 0.43601(10) 0.64791(9) 0.0172(3) Uani 1 1 d . . . . .
C2 C 0.15229(17) 0.47607(10) 0.72473(10) 0.0205(3) Uani 1 1 d . . . . .
H2 H 0.212630 0.484036 0.767334 0.025 Uiso 1 1 calc R U . . .
C3 C -0.01199(18) 0.50191(11) 0.72567(10) 0.0248(3) Uani 1 1 d . . . . .
H3 H -0.080547 0.530634 0.769134 0.030 Uiso 1 1 calc R U . . .
C4 C -0.05576(17) 0.47743(11) 0.65064(10) 0.0249(3) Uani 1 1 d . . . . .
H4 H -0.158489 0.487081 0.635215 0.030 Uiso 1 1 calc R U . . .
C5 C 0.08112(16) 0.43585(11) 0.60239(9) 0.0207(3) Uani 1 1 d . . . . .
H5 H 0.085890 0.412373 0.549578 0.025 Uiso 1 1 calc R U . . .
C6 C -0.09437(15) 0.26120(10) 0.82996(9) 0.0168(3) Uani 1 1 d . . . . .
C7 C -0.06321(17) 0.22541(10) 0.74910(10) 0.0210(3) Uani 1 1 d . . . . .
H7 H -0.138735 0.219223 0.714123 0.025 Uiso 1 1 calc R U . . .
C8 C 0.10089(18) 0.20088(11) 0.73072(10) 0.0250(3) Uani 1 1 d . . . . .
H8 H 0.153941 0.175339 0.681162 0.030 Uiso 1 1 calc R U . . .
C9 C 0.17197(17) 0.22093(11) 0.79873(10) 0.0241(3) Uani 1 1 d . . . . .
H9 H 0.280677 0.211187 0.802479 0.029 Uiso 1 1 calc R U . . .
C10 C 0.05290(16) 0.25811(10) 0.86046(9) 0.0198(3) Uani 1 1 d . . . . .
H10 H 0.067980 0.277458 0.912535 0.024 Uiso 1 1 calc R U . . .
C11 C -0.33424(16) 0.18646(11) 0.97094(9) 0.0192(3) Uani 1 1 d . . . . .
C12 C -0.21950(18) 0.11443(12) 1.01111(10) 0.0260(3) Uani 1 1 d . . . . .
H12 H -0.112473 0.122650 0.991906 0.031 Uiso 1 1 calc R U . . .
C13 C -0.2616(2) 0.03049(13) 1.07933(11) 0.0321(4) Uani 1 1 d . . . . .
H13 H -0.183114 -0.018475 1.106486 0.039 Uiso 1 1 calc R U . . .
C14 C -0.4172(2) 0.01797(12) 1.10780(11) 0.0320(4) Uani 1 1 d . . . . .
H14 H -0.445410 -0.039175 1.154695 0.038 Uiso 1 1 calc R U . . .
C15 C -0.5313(2) 0.08864(13) 1.06796(12) 0.0329(4) Uani 1 1 d . . . . .
H15 H -0.638034 0.079627 1.087228 0.039 Uiso 1 1 calc R U . . .
C16 C -0.49114(17) 0.17295(12) 0.99982(11) 0.0253(3) Uani 1 1 d . . . . .
H16 H -0.570386 0.221407 0.972871 0.030 Uiso 1 1 calc R U . . .
C17 C -0.27016(16) 0.39535(11) 0.93597(9) 0.0202(3) Uani 1 1 d . . . . .
C18 C -0.19199(18) 0.37502(12) 1.01098(10) 0.0252(3) Uani 1 1 d . . . . .
H18 H -0.151046 0.307325 1.037356 0.030 Uiso 1 1 calc R U . . .
C19 C -0.1738(2) 0.45389(14) 1.04737(12) 0.0328(4) Uani 1 1 d . . . . .
H19 H -0.119009 0.440162 1.098075 0.039 Uiso 1 1 calc R U . . .
C20 C -0.2354(2) 0.55236(14) 1.00982(13) 0.0373(4) Uani 1 1 d . . . . .
H20 H -0.222153 0.606128 1.034591 0.045 Uiso 1 1 calc R U . . .
C21 C -0.3156(2) 0.57260(13) 0.93673(13) 0.0369(4) Uani 1 1 d . . . . .
H21 H -0.359019 0.640150 0.911786 0.044 Uiso 1 1 calc R U . . .
C22 C -0.33355(18) 0.49454(12) 0.89920(11) 0.0283(3) Uani 1 1 d . . . . .
H22 H -0.388829 0.508778 0.848644 0.034 Uiso 1 1 calc R U . . .
C23 C 0.43443(16) 0.38815(10) 0.54328(9) 0.0176(3) Uani 1 1 d . . . . .
C24 C 0.60778(16) 0.35021(10) 0.53789(9) 0.0185(3) Uani 1 1 d . . . . .
H24A H 0.645043 0.350787 0.594578 0.022 Uiso 1 1 calc R U . . .
H24B H 0.664928 0.397411 0.487635 0.022 Uiso 1 1 calc R U . . .
C25 C 0.86403(17) 0.19990(11) 0.51171(9) 0.0200(3) Uani 1 1 d . . . . .
C26 C 0.95844(18) 0.27258(12) 0.45970(11) 0.0265(3) Uani 1 1 d . . . . .
H26 H 0.912345 0.337393 0.429534 0.032 Uiso 1 1 calc R U . . .
C27 C 1.12018(19) 0.25059(14) 0.45175(12) 0.0325(4) Uani 1 1 d . . . . .
H27 H 1.184374 0.300602 0.416957 0.039 Uiso 1 1 calc R U . . .
C28 C 1.1869(2) 0.15580(15) 0.49464(12) 0.0361(4) Uani 1 1 d . . . . .
H28 H 1.297209 0.140280 0.488426 0.043 Uiso 1 1 calc R U . . .
C29 C 1.0943(2) 0.08383(15) 0.54631(13) 0.0391(4) Uani 1 1 d . . . . .
H29 H 1.141060 0.019026 0.576046 0.047 Uiso 1 1 calc R U . . .
C30 C 0.9327(2) 0.10527(12) 0.55533(11) 0.0291(3) Uani 1 1 d . . . . .
H30 H 0.869316 0.055303 0.591243 0.035 Uiso 1 1 calc R U . . .
C31 C 0.61613(15) 0.22825(11) 0.40671(9) 0.0180(3) Uani 1 1 d . . . . .
C32 C 0.61618(18) 0.31720(12) 0.33753(10) 0.0245(3) Uani 1 1 d . . . . .
H32 H 0.623613 0.379913 0.350358 0.029 Uiso 1 1 calc R U . . .
C33 C 0.6054(2) 0.31430(13) 0.24982(10) 0.0306(3) Uani 1 1 d . . . . .
H33 H 0.606184 0.374998 0.202799 0.037 Uiso 1 1 calc R U . . .
C34 C 0.5934(2) 0.22324(14) 0.23073(11) 0.0342(4) Uani 1 1 d . . . . .
H34 H 0.588193 0.221328 0.170505 0.041 Uiso 1 1 calc R U . . .
C35 C 0.5891(2) 0.13512(13) 0.29933(11) 0.0322(4) Uani 1 1 d . . . . .
H35 H 0.578366 0.073017 0.286414 0.039 Uiso 1 1 calc R U . . .
C36 C 0.60034(17) 0.13727(11) 0.38737(10) 0.0232(3) Uani 1 1 d . . . . .
H36 H 0.597263 0.076606 0.434359 0.028 Uiso 1 1 calc R U . . .
O1S O 0.08896(18) 0.20021(11) 1.09409(10) 0.0514(4) Uani 1 1 d . . . . .
C1S C 0.0724(2) 0.15263(14) 1.17193(12) 0.0345(4) Uani 1 1 d . . . . .
C2S C 0.0734(3) 0.04007(16) 1.19626(14) 0.0473(5) Uani 1 1 d . . . . .
H2S1 H 0.088634 0.015991 1.141027 0.071 Uiso 1 1 calc R U . . .
H2S2 H -0.026297 0.022203 1.231772 0.071 Uiso 1 1 calc R U . . .
H2S3 H 0.158507 0.008052 1.231967 0.071 Uiso 1 1 calc R U . . .
C3S C 0.0492(4) 0.2018(2) 1.2485(2) 0.0746(8) Uani 1 1 d . . . . .
H3S1 H 0.048516 0.275481 1.224883 0.112 Uiso 1 1 calc R U . . .
H3S2 H 0.134261 0.175207 1.285350 0.112 Uiso 1 1 calc R U . . .
H3S3 H -0.050527 0.187261 1.285728 0.112 Uiso 1 1 calc R U . . .

loop_
_atom_site_aniso_label
_atom_site_aniso_U_11
_atom_site_aniso_U_22
_atom_site_aniso_U_33
_atom_site_aniso_U_23
_atom_site_aniso_U_13
_atom_site_aniso_U_12
Fe1 0.01592(10) 0.01350(10) 0.01511(10) -0.00259(7) 0.00103(7) -0.00129(7)
P1 0.01601(16) 0.01912(17) 0.01522(16) -0.00346(13) -0.00101(12) -0.00157(13)
P2 0.02279(17) 0.01458(16) 0.01496(16) -0.00339(12) -0.00206(13) -0.00065(13)
O1 0.0241(5) 0.0369(6) 0.0182(5) -0.0092(4) -0.0030(4) 0.0014(4)
N1 0.0154(5) 0.0213(6) 0.0154(5) -0.0042(4) -0.0012(4) -0.0013(4)
B1 0.0212(8) 0.0395(10) 0.0193(8) -0.0042(7) -0.0081(6) -0.0018(7)
B2 0.0316(9) 0.0281(9) 0.0290(9) -0.0033(7) 0.0005(7) -0.0095(7)
C1 0.0180(6) 0.0148(6) 0.0163(6) -0.0014(5) 0.0011(5) -0.0020(5)
C2 0.0242(7) 0.0156(6) 0.0207(7) -0.0051(5) 0.0030(5) -0.0048(5)
C3 0.0254(7) 0.0143(6) 0.0285(8) -0.0030(6) 0.0073(6) -0.0001(5)
C4 0.0189(7) 0.0205(7) 0.0274(7) 0.0042(6) -0.0005(6) 0.0007(5)
C5 0.0202(7) 0.0214(7) 0.0169(6) 0.0010(5) -0.0020(5) -0.0024(5)
C6 0.0177(6) 0.0155(6) 0.0156(6) -0.0024(5) 0.0002(5) -0.0026(5)
C7 0.0260(7) 0.0174(6) 0.0207(7) -0.0071(5) 0.0012(5) -0.0061(5)
C8 0.0280(7) 0.0155(6) 0.0281(7) -0.0068(6) 0.0075(6) -0.0022(5)
C9 0.0182(7) 0.0160(6) 0.0314(8) 0.0014(6) 0.0010(6) 0.0006(5)
C10 0.0206(7) 0.0181(6) 0.0183(6) 0.0007(5) -0.0037(5) -0.0026(5)
C11 0.0220(7) 0.0195(6) 0.0169(6) -0.0068(5) 0.0017(5) -0.0054(5)
C12 0.0240(7) 0.0240(7) 0.0261(7) 0.0000(6) -0.0007(6) -0.0046(6)
C13 0.0366(9) 0.0245(8) 0.0300(8) 0.0017(6) -0.0024(7) -0.0049(7)
C14 0.0427(9) 0.0228(8) 0.0274(8) -0.0040(6) 0.0087(7) -0.0128(7)
C15 0.0296(8) 0.0317(8) 0.0361(9) -0.0109(7) 0.0122(7) -0.0133(7)
C16 0.0222(7) 0.0252(7) 0.0287(8) -0.0099(6) 0.0028(6) -0.0046(6)
C17 0.0191(6) 0.0194(7) 0.0206(7) -0.0064(5) 0.0048(5) -0.0032(5)
C18 0.0285(7) 0.0263(7) 0.0212(7) -0.0086(6) 0.0007(6) -0.0041(6)
C19 0.0315(8) 0.0420(10) 0.0300(8) -0.0195(7) 0.0035(7) -0.0094(7)
C20 0.0350(9) 0.0338(9) 0.0484(10) -0.0266(8) 0.0138(8) -0.0117(7)
C21 0.0358(9) 0.0204(8) 0.0504(11) -0.0131(7) 0.0092(8) 0.0003(7)
C22 0.0262(8) 0.0240(7) 0.0304(8) -0.0058(6) 0.0023(6) 0.0021(6)
C23 0.0189(6) 0.0137(6) 0.0191(6) -0.0041(5) 0.0012(5) -0.0029(5)
C24 0.0189(6) 0.0160(6) 0.0204(6) -0.0064(5) 0.0008(5) -0.0018(5)
C25 0.0230(7) 0.0212(7) 0.0178(6) -0.0095(5) -0.0053(5) 0.0026(5)
C26 0.0236(7) 0.0248(7) 0.0313(8) -0.0088(6) -0.0034(6) -0.0004(6)
C27 0.0233(8) 0.0388(9) 0.0399(9) -0.0186(8) -0.0018(7) -0.0041(7)
C28 0.0226(8) 0.0504(11) 0.0411(10) -0.0251(8) -0.0090(7) 0.0075(7)
C29 0.0353(9) 0.0382(10) 0.0414(10) -0.0122(8) -0.0143(8) 0.0161(8)
C30 0.0335(8) 0.0246(8) 0.0271(8) -0.0059(6) -0.0070(6) 0.0049(6)
C31 0.0146(6) 0.0219(7) 0.0175(6) -0.0063(5) -0.0005(5) -0.0014(5)
C32 0.0281(7) 0.0239(7) 0.0204(7) -0.0045(6) -0.0020(6) -0.0032(6)
C33 0.0346(9) 0.0344(9) 0.0194(7) -0.0012(6) -0.0045(6) -0.0027(7)
C34 0.0381(9) 0.0469(10) 0.0207(7) -0.0122(7) -0.0065(7) -0.0053(8)
C35 0.0373(9) 0.0350(9) 0.0308(8) -0.0176(7) -0.0042(7) -0.0070(7)
C36 0.0233(7) 0.0230(7) 0.0243(7) -0.0084(6) -0.0021(6) -0.0028(5)
O1S 0.0498(8) 0.0486(8) 0.0433(8) 0.0078(7) -0.0108(6) 0.0027(7)
C1S 0.0272(8) 0.0391(9) 0.0363(9) -0.0087(8) -0.0067(7) -0.0001(7)
C2S 0.0532(12) 0.0439(11) 0.0427(11) -0.0064(9) 0.0029(9) -0.0166(9)
C3S 0.088(2) 0.0741(18) 0.0743(18) -0.0462(15) -0.0034(15) -0.0056(15)

loop_
_atom_type_symbol
_atom_type_description
_atom_type_scat_dispersion_real
_atom_type_scat_dispersion_imag
_atom_type_scat_source
C C 0.0033 0.0016 'International Tables Vol C Tables 4.2.6.8 and 6.1.1.4'
H H 0.0000 0.0000 'International Tables Vol C Tables 4.2.6.8 and 6.1.1.4'
B B 0.0013 0.0007 'International Tables Vol C Tables 4.2.6.8 and 6.1.1.4'
Fe Fe 0.3463 0.8444 'International Tables Vol C Tables 4.2.6.8 and 6.1.1.4'
N N 0.0061 0.0033 'International Tables Vol C Tables 4.2.6.8 and 6.1.1.4'
O O 0.0106 0.0060 'International Tables Vol C Tables 4.2.6.8 and 6.1.1.4'
P P 0.1023 0.0942 'International Tables Vol C Tables 4.2.6.8 and 6.1.1.4'

loop_
_geom_angle_atom_site_label_1
_geom_angle_atom_site_label_2
_geom_angle_atom_site_label_3
_geom_angle
_geom_angle_site_symmetry_1
_geom_angle_site_symmetry_3
_geom_angle_publ_flag
C6 Fe1 C10 41.27(5) . . ?
C6 Fe1 C3 113.16(6) . . ?
C10 Fe1 C3 116.03(6) . . ?
C6 Fe1 C9 68.91(5) . . ?
C10 Fe1 C9 40.76(6) . . ?
C3 Fe1 C9 144.23(7) . . ?
C6 Fe1 C2 135.83(5) . . ?
C10 Fe1 C2 108.62(6) . . ?
C3 Fe1 C2 40.84(6) . . ?
C9 Fe1 C2 111.17(6) . . ?
C6 Fe1 C7 41.15(5) . . ?
C10 Fe1 C7 69.10(6) . . ?
C3 Fe1 C7 137.93(6) . . ?
C9 Fe1 C7 68.56(6) . . ?
C2 Fe1 C7 176.97(6) . . ?
C6 Fe1 C8 68.77(6) . . ?
C10 Fe1 C8 68.55(6) . . ?
C3 Fe1 C8 175.06(7) . . ?
C9 Fe1 C8 40.50(6) . . ?
C2 Fe1 C8 140.93(6) . . ?
C7 Fe1 C8 40.64(6) . . ?
C6 Fe1 C4 117.78(6) . . ?
C10 Fe1 C4 148.04(6) . . ?
C3 Fe1 C4 40.60(6) . . ?
C9 Fe1 C4 171.21(6) . . ?
C2 Fe1 C4 68.59(6) . . ?
C7 Fe1 C4 112.17(6) . . ?
C8 Fe1 C4 134.48(7) . . ?
C6 Fe1 C1 172.90(5) . . ?
C10 Fe1 C1 131.64(6) . . ?
C3 Fe1 C1 68.25(5) . . ?
C9 Fe1 C1 105.69(6) . . ?
C2 Fe1 C1 40.75(5) . . ?
C7 Fe1 C1 142.27(5) . . ?
C8 Fe1 C1 110.43(6) . . ?
C4 Fe1 C1 68.09(6) . . ?
C6 Fe1 C5 146.53(6) . . ?
C10 Fe1 C5 170.38(6) . . ?
C3 Fe1 C5 68.50(6) . . ?
C9 Fe1 C5 130.63(6) . . ?
C2 Fe1 C5 68.75(6) . . ?
C7 Fe1 C5 113.84(6) . . ?
C8 Fe1 C5 107.28(6) . . ?
C4 Fe1 C5 40.66(6) . . ?
C1 Fe1 C5 40.53(5) . . ?
C6 P1 C17 106.87(6) . . ?
C6 P1 C11 105.17(6) . . ?
C17 P1 C11 106.43(6) . . ?
C6 P1 B1 112.71(7) . . ?
C17 P1 B1 113.15(8) . . ?
C11 P1 B1 111.96(7) . . ?
C25 P2 C31 103.00(6) . . ?
C25 P2 C24 103.22(6) . . ?
C31 P2 C24 107.94(6) . . ?
C25 P2 B2 111.88(8) . . ?
C31 P2 B2 116.35(8) . . ?
C24 P2 B2 113.19(8) . . ?
C23 N1 C1 125.28(12) . . ?
C23 N1 H1N 118.9 . . ?
C1 N1 H1N 115.7 . . ?
P1 B1 H1B 108.1 . . ?
P1 B1 H2B 107.7 . . ?
H1B B1 H2B 110.5 . . ?
P1 B1 H3B 107.5 . . ?
H1B B1 H3B 110.6 . . ?
H2B B1 H3B 112.4 . . ?
P2 B2 H4B 109.2 . . ?
P2 B2 H5B 103.1 . . ?
H4B B2 H5B 113.7 . . ?
P2 B2 H6B 104.9 . . ?
H4B B2 H6B 112.2 . . ?
H5B B2 H6B 112.9 . . ?
N1 C1 C5 128.02(12) . . ?
N1 C1 C2 123.32(13) . . ?
C5 C1 C2 108.65(12) . . ?
N1 C1 Fe1 125.70(9) . . ?
C5 C1 Fe1 69.83(8) . . ?
C2 C1 Fe1 69.30(8) . . ?
C3 C2 C1 107.27(13) . . ?
C3 C2 Fe1 69.40(8) . . ?
C1 C2 Fe1 69.95(8) . . ?
C3 C2 H2 126.4 . . ?
C1 C2 H2 126.4 . . ?
Fe1 C2 H2 125.9 . . ?
C4 C3 C2 108.42(13) . . ?
C4 C3 Fe1 70.07(8) . . ?
C2 C3 Fe1 69.76(8) . . ?
C4 C3 H3 125.8 . . ?
C2 C3 H3 125.8 . . ?
Fe1 C3 H3 126.0 . . ?
C3 C4 C5 108.22(13) . . ?
C3 C4 Fe1 69.33(8) . . ?
C5 C4 Fe1 69.91(8) . . ?
C3 C4 H4 125.9 . . ?
C5 C4 H4 125.9 . . ?
Fe1 C4 H4 126.4 . . ?
C1 C5 C4 107.43(13) . . ?
C1 C5 Fe1 69.63(8) . . ?
C4 C5 Fe1 69.44(8) . . ?
C1 C5 H5 126.3 . . ?
C4 C5 H5 126.3 . . ?
Fe1 C5 H5 126.2 . . ?
C7 C6 C10 107.49(12) . . ?
C7 C6 P1 123.76(10) . . ?
C10 C6 P1 128.71(10) . . ?
C7 C6 Fe1 69.68(8) . . ?
C10 C6 Fe1 69.37(8) . . ?
P1 C6 Fe1 128.02(7) . . ?
C8 C7 C6 107.79(13) . . ?
C8 C7 Fe1 69.77(8) . . ?
C6 C7 Fe1 69.18(8) . . ?
C8 C7 H7 126.1 . . ?
C6 C7 H7 126.1 . . ?
Fe1 C7 H7 126.5 . . ?
C9 C8 C7 108.53(13) . . ?
C9 C8 Fe1 69.60(8) . . ?
C7 C8 Fe1 69.60(8) . . ?
C9 C8 H8 125.7 . . ?
C7 C8 H8 125.7 . . ?
Fe1 C8 H8 126.6 . . ?
C8 C9 C10 108.39(13) . . ?
C8 C9 Fe1 69.90(8) . . ?
C10 C9 Fe1 69.44(8) . . ?
C8 C9 H9 125.8 . . ?
C10 C9 H9 125.8 . . ?
Fe1 C9 H9 126.4 . . ?
C9 C10 C6 107.80(13) . . ?
C9 C10 Fe1 69.81(8) . . ?
C6 C10 Fe1 69.36(8) . . ?
C9 C10 H10 126.1 . . ?
C6 C10 H10 126.1 . . ?
Fe1 C10 H10 126.3 . . ?
C12 C11 C16 119.19(13) . . ?
C12 C11 P1 121.93(11) . . ?
C16 C11 P1 118.88(11) . . ?
C13 C12 C11 120.06(15) . . ?
C13 C12 H12 120.0 . . ?
C11 C12 H12 120.0 . . ?
C14 C13 C12 120.36(16) . . ?
C14 C13 H13 119.8 . . ?
C12 C13 H13 119.8 . . ?
C15 C14 C13 119.87(15) . . ?
C15 C14 H14 120.1 . . ?
C13 C14 H14 120.1 . . ?
C14 C15 C16 120.48(15) . . ?
C14 C15 H15 119.8 . . ?
C16 C15 H15 119.8 . . ?
C15 C16 C11 120.04(15) . . ?
C15 C16 H16 120.0 . . ?
C11 C16 H16 120.0 . . ?
C18 C17 C22 119.62(14) . . ?
C18 C17 P1 121.78(11) . . ?
C22 C17 P1 118.55(12) . . ?
C17 C18 C19 119.94(15) . . ?
C17 C18 H18 120.0 . . ?
C19 C18 H18 120.0 . . ?
C20 C19 C18 120.10(17) . . ?
C20 C19 H19 119.9 . . ?
C18 C19 H19 119.9 . . ?
C21 C20 C19 120.20(16) . . ?
C21 C20 H20 119.9 . . ?
C19 C20 H20 119.9 . . ?
C20 C21 C22 120.28(16) . . ?
C20 C21 H21 119.9 . . ?
C22 C21 H21 119.9 . . ?
C21 C22 C17 119.84(16) . . ?
C21 C22 H22 120.1 . . ?
C17 C22 H22 120.1 . . ?
O1 C23 N1 123.89(13) . . ?
O1 C23 C24 121.87(12) . . ?
N1 C23 C24 114.21(12) . . ?
C23 C24 P2 112.99(9) . . ?
C23 C24 H24A 109.0 . . ?
P2 C24 H24A 109.0 . . ?
C23 C24 H24B 109.0 . . ?
P2 C24 H24B 109.0 . . ?
H24A C24 H24B 107.8 . . ?
C30 C25 C26 119.40(14) . . ?
C30 C25 P2 118.34(12) . . ?
C26 C25 P2 122.19(11) . . ?
C25 C26 C27 120.24(15) . . ?
C25 C26 H26 119.9 . . ?
C27 C26 H26 119.9 . . ?
C28 C27 C26 119.78(16) . . ?
C28 C27 H27 120.1 . . ?
C26 C27 H27 120.1 . . ?
C29 C28 C27 120.23(16) . . ?
C29 C28 H28 119.9 . . ?
C27 C28 H28 119.9 . . ?
C28 C29 C30 120.47(16) . . ?
C28 C29 H29 119.8 . . ?
C30 C29 H29 119.8 . . ?
C25 C30 C29 119.87(16) . . ?
C25 C30 H30 120.1 . . ?
C29 C30 H30 120.1 . . ?
C32 C31 C36 119.26(13) . . ?
C32 C31 P2 123.08(11) . . ?
C36 C31 P2 117.43(11) . . ?
C33 C32 C31 120.14(14) . . ?
C33 C32 H32 119.9 . . ?
C31 C32 H32 119.9 . . ?
C34 C33 C32 120.25(15) . . ?
C34 C33 H33 119.9 . . ?
C32 C33 H33 119.9 . . ?
C35 C34 C33 120.01(15) . . ?
C35 C34 H34 120.0 . . ?
C33 C34 H34 120.0 . . ?
C34 C35 C36 120.11(15) . . ?
C34 C35 H35 119.9 . . ?
C36 C35 H35 119.9 . . ?
C35 C36 C31 120.18(14) . . ?
C35 C36 H36 119.9 . . ?
C31 C36 H36 119.9 . . ?
O1S C1S C3S 122.5(2) . . ?
O1S C1S C2S 121.06(18) . . ?
C3S C1S C2S 116.41(19) . . ?
C1S C2S H2S1 109.5 . . ?
C1S C2S H2S2 109.5 . . ?
H2S1 C2S H2S2 109.5 . . ?
C1S C2S H2S3 109.5 . . ?
H2S1 C2S H2S3 109.5 . . ?
H2S2 C2S H2S3 109.5 . . ?
C1S C3S H3S1 109.5 . . ?
C1S C3S H3S2 109.5 . . ?
H3S1 C3S H3S2 109.5 . . ?
C1S C3S H3S3 109.5 . . ?
H3S1 C3S H3S3 109.5 . . ?
H3S2 C3S H3S3 109.5 . . ?

loop_
_geom_bond_atom_site_label_1
_geom_bond_atom_site_label_2
_geom_bond_distance
_geom_bond_site_symmetry_2
_geom_bond_publ_flag
Fe1 C6 2.0399(13) . ?
Fe1 C10 2.0399(14) . ?
Fe1 C3 2.0403(14) . ?
Fe1 C9 2.0448(14) . ?
Fe1 C2 2.0450(14) . ?
Fe1 C7 2.0465(14) . ?
Fe1 C8 2.0488(14) . ?
Fe1 C4 2.0500(14) . ?
Fe1 C1 2.0537(13) . ?
Fe1 C5 2.0563(14) . ?
P1 C6 1.7862(14) . ?
P1 C17 1.8120(15) . ?
P1 C11 1.8161(14) . ?
P1 B1 1.9064(16) . ?
P2 C25 1.8162(15) . ?
P2 C31 1.8202(14) . ?
P2 C24 1.8266(14) . ?
P2 B2 1.8984(18) . ?
O1 C23 1.2178(17) . ?
N1 C23 1.3569(17) . ?
N1 C1 1.4103(17) . ?
N1 H1N 0.8955 . ?
B1 H1B 1.0593 . ?
B1 H2B 1.1268 . ?
B1 H3B 1.0766 . ?
B2 H4B 1.1097 . ?
B2 H5B 1.1361 . ?
B2 H6B 1.1232 . ?
C1 C5 1.4237(19) . ?
C1 C2 1.4269(19) . ?
C2 C3 1.425(2) . ?
C2 H2 0.9500 . ?
C3 C4 1.419(2) . ?
C3 H3 0.9500 . ?
C4 C5 1.427(2) . ?
C4 H4 0.9500 . ?
C5 H5 0.9500 . ?
C6 C7 1.4360(19) . ?
C6 C10 1.4378(19) . ?
C7 C8 1.422(2) . ?
C7 H7 0.9500 . ?
C8 C9 1.417(2) . ?
C8 H8 0.9500 . ?
C9 C10 1.422(2) . ?
C9 H9 0.9500 . ?
C10 H10 0.9500 . ?
C11 C12 1.394(2) . ?
C11 C16 1.398(2) . ?
C12 C13 1.392(2) . ?
C12 H12 0.9500 . ?
C13 C14 1.383(2) . ?
C13 H13 0.9500 . ?
C14 C15 1.380(3) . ?
C14 H14 0.9500 . ?
C15 C16 1.390(2) . ?
C15 H15 0.9500 . ?
C16 H16 0.9500 . ?
C17 C18 1.390(2) . ?
C17 C22 1.395(2) . ?
C18 C19 1.391(2) . ?
C18 H18 0.9500 . ?
C19 C20 1.384(3) . ?
C19 H19 0.9500 . ?
C20 C21 1.376(3) . ?
C20 H20 0.9500 . ?
C21 C22 1.391(2) . ?
C21 H21 0.9500 . ?
C22 H22 0.9500 . ?
C23 C24 1.5216(18) . ?
C24 H24A 0.9900 . ?
C24 H24B 0.9900 . ?
C25 C30 1.389(2) . ?
C25 C26 1.393(2) . ?
C26 C27 1.393(2) . ?
C26 H26 0.9500 . ?
C27 C28 1.382(3) . ?
C27 H27 0.9500 . ?
C28 C29 1.375(3) . ?
C28 H28 0.9500 . ?
C29 C30 1.391(2) . ?
C29 H29 0.9500 . ?
C30 H30 0.9500 . ?
C31 C32 1.394(2) . ?
C31 C36 1.395(2) . ?
C32 C33 1.390(2) . ?
C32 H32 0.9500 . ?
C33 C34 1.385(2) . ?
C33 H33 0.9500 . ?
C34 C35 1.383(3) . ?
C34 H34 0.9500 . ?
C35 C36 1.393(2) . ?
C35 H35 0.9500 . ?
C36 H36 0.9500 . ?
O1S C1S 1.206(2) . ?
C1S C3S 1.489(3) . ?
C1S C2S 1.491(3) . ?
C2S H2S1 0.9800 . ?
C2S H2S2 0.9800 . ?
C2S H2S3 0.9800 . ?
C3S H3S1 0.9800 . ?
C3S H3S2 0.9800 . ?
C3S H3S3 0.9800 . ?
